data_7057729
loop_
_publ_author_name
'Bhat, Satish S.'
'Revankar, Vidyanand K.'
'Pinjari, Rahul V.'
'Naveen, S.'
'Lokanath, N. K.'
'Kumbar, Vijay'
'Bhat, Kishore'
'Kokare, Dhoolesh G.'

_publ_section_title
;
 Phosphorescent cyclometalated iridium(iii) complexes: synthesis,
 photophysics, DNA interaction, cellular internalization, and cytotoxic
 activity
;
_journal_issue 20
_journal_name_full 'New Journal of Chemistry'
_journal_page_first 16846
_journal_paper_doi 10.1039/C8NJ03390K
_journal_volume 42
_journal_year 2018
_chemical_formula_moiety '2(C48 H29 Ir N7 O), 2(Cl O4), 5(C3 H7 N O), H2 O'
_chemical_formula_sum 'C111 H95 Cl2 Ir2 N19 O16'
_chemical_formula_weight 2406.35
_space_group_crystal_system triclinic
_space_group_IT_number 2
_space_group_name_Hall '-P 1'
_space_group_name_H-M_alt 'P -1'
_symmetry_space_group_name_Hall '-P 1'
_symmetry_space_group_name_H-M 'P -1'
_atom_sites_solution_hydrogens mixed
_audit_creation_date 2018-09-05
_audit_creation_method
;
Olex2 1.2
(compiled 2018.05.29 svn.r3508 for OlexSys, GUI svn.r5506)
;
_audit_update_record
;
2018-09-08 deposited with the CCDC.
2018-09-12 downloaded from the CCDC.
;
_cell_angle_alpha 107.484(2)
_cell_angle_beta 113.614(2)
_cell_angle_gamma 95.893(2)
_cell_formula_units_Z 2
_cell_length_a 15.9765(7)
_cell_length_b 19.1257(8)
_cell_length_c 19.7837(9)
_cell_measurement_reflns_used 16741
_cell_measurement_temperature 296(2)
_cell_measurement_theta_max 64.56
_cell_measurement_theta_min 4.05
_cell_volume 5108.1(4)
_computing_cell_refinement 'SAINT (Bruker, 2013)'
_computing_data_collection 'Apex2 (Bruker, 2013)'
_computing_data_reduction SAINT
_computing_molecular_graphics 'Olex2 (Dolomanov et al., 2009)'
_computing_publication_material mercury
_computing_structure_refinement 'ShelXL (Sheldrick, 2015)'
_computing_structure_solution 'SHELXT 2014/5 (Sheldrick, 2014)'
_diffrn_ambient_temperature 296.15
_diffrn_measured_fraction_theta_full 0.974
_diffrn_measured_fraction_theta_max 0.974
_diffrn_measurement_device_type 'Bruker X8 Proteum'
_diffrn_measurement_method '\\\f and \\\w scans'
_diffrn_radiation_type CuK\a
_diffrn_radiation_wavelength 1.54178
_diffrn_reflns_av_R_equivalents 0.0587
_diffrn_reflns_av_unetI/netI 0.0507
_diffrn_reflns_Laue_measured_fraction_full 0.974
_diffrn_reflns_Laue_measured_fraction_max 0.974
_diffrn_reflns_limit_h_max 18
_diffrn_reflns_limit_h_min -18
_diffrn_reflns_limit_k_max 22
_diffrn_reflns_limit_k_min -18
_diffrn_reflns_limit_l_max 22
_diffrn_reflns_limit_l_min -23
_diffrn_reflns_number 74726
_diffrn_reflns_point_group_measured_fraction_full 0.974
_diffrn_reflns_point_group_measured_fraction_max 0.974
_diffrn_reflns_theta_full 64.561
_diffrn_reflns_theta_max 64.561
_diffrn_reflns_theta_min 4.053
_exptl_absorpt_coefficient_mu 6.087
_exptl_absorpt_correction_type multi-scan
_exptl_absorpt_process_details sadabs
_exptl_crystal_colour red
_exptl_crystal_colour_primary red
_exptl_crystal_density_diffrn 1.565
_exptl_crystal_description block
_exptl_crystal_F_000 2420
_exptl_crystal_size_max 0.29
_exptl_crystal_size_mid 0.28
_exptl_crystal_size_min 0.25
_exptl_transmission_factor_max 0.218
_exptl_transmission_factor_min 0.214
_refine_diff_density_max 2.389
_refine_diff_density_min -0.932
_refine_diff_density_rms 0.166
_refine_ls_extinction_method none
_refine_ls_goodness_of_fit_ref 1.039
_refine_ls_hydrogen_treatment constr
_refine_ls_matrix_type full
_refine_ls_number_parameters 1364
_refine_ls_number_reflns 16741
_refine_ls_number_restraints 0
_refine_ls_restrained_S_all 1.039
_refine_ls_R_factor_all 0.0560
_refine_ls_R_factor_gt 0.0508
_refine_ls_shift/su_max 0.002
_refine_ls_shift/su_mean 0.000
_refine_ls_structure_factor_coef Fsqd
_refine_ls_weighting_details 'w=1/[\s^2^(Fo^2^)+(0.0991P)^2^+9.8634P] where P=(Fo^2^+2Fc^2^)/3'
_refine_ls_weighting_scheme calc
_refine_ls_wR_factor_gt 0.1419
_refine_ls_wR_factor_ref 0.1475
_reflns_Friedel_coverage 0.000
_reflns_number_gt 14835
_reflns_number_total 16741
_reflns_threshold_expression 'I > 2\s(I)'
_cod_data_source_file c8nj03390k2.cif
_cod_data_source_block irpt2clo
_cod_depositor_comments 'Adding full bibliography for 7057729.cif.'
_cod_database_code 7057729
_shelx_shelxl_version_number 2018/3
_shelx_space_group_comment
;
The symmetry employed for this shelxl refinement is uniquely defined
by the following loop, which should always be used as a source of
symmetry information in preference to the above space-group names.
They are only intended as comments.
;
_olex2_refinement_description
;
1. Fixed Uiso
 At 1.2 times of:
  All C(H) groups, All N(H) groups
 At 1.5 times of:
  All C(H,H,H) groups, All O(H,H) groups
2.a Free rotating group:
 O11(H11D,H11E)
2.b Aromatic/amide H refined with riding coordinates:
 N4(H4), N11(H11), N12(H12), C24(H24), N5(H5), C1(H1), C33(H33), C48(H48),
 C81(H81), C15(H15), C21(H21), C46(H46), C63(H63), C26(H26), C45(H45), C44(H44),
  C51(H51), C31(H31), C49(H49), C58(H58), C57(H57), C91(H91), C20(H20),
 C95(H95), C37(H37), C3(H3), C10(H10), C47(H47), C93(H93), C72(H72), C84(H84),
 C50(H50), C22(H22), C56(H56), C25(H25), C8(H8), C65(H65), C39(H39), C32(H32),
 C9(H9), C19(H19), C86(H86), C80(H80), C96(H96), C35(H35), C85(H85), C92(H92),
 C102(H102), C68(H68), C79(H79), C66(H66), C73(H73), C82(H82), C38(H38),
 C67(H67), C2(H2), C99(H99), C83(H83), C74(H74), C105(H105), C34(H34),
 C106(H106), C111(H111)
2.c Idealised Me refined as rotating group:
 C101(H10A,H10B,H10C), C104(H10M,H10N,H10O), C107(H10G,H10H,H10I), C100(H10D,
 H10E,H10F), C108(H10J,H10K,H10L), C97(H97A,H97B,H97C), C103(H10P,H10Q,H10R),
 C98(H98A,H98B,H98C), C110(H11A,H11B,H11C), C109(H10S,H10T,H10U)
;
_olex2_submission_special_instructions 'No special instructions were received'

loop_
_space_group_symop_operation_xyz
'x, y, z'
'-x, -y, -z'

loop_
_atom_site_label
_atom_site_type_symbol
_atom_site_fract_x
_atom_site_fract_y
_atom_site_fract_z
_atom_site_U_iso_or_equiv
_atom_site_adp_type
_atom_site_occupancy
_atom_site_site_symmetry_order
_atom_site_calc_flag
_atom_site_refinement_flags_posn
Ir1 Ir 0.69507(2) 0.80382(2) 0.31955(2) 0.02691(9) Uani 1 1 d .
Ir2 Ir 0.31430(2) 0.22022(2) 0.16433(2) 0.02964(10) Uani 1 1 d .
Cl2 Cl 0.00878(13) 0.24086(11) 0.25997(11) 0.0636(5) Uani 1 1 d .
Cl1 Cl 0.37089(17) 0.62743(12) 0.01517(13) 0.0749(5) Uani 1 1 d .
O6 O 0.7626(3) 0.2133(2) 0.6431(2) 0.0354(8) Uani 1 1 d .
N8 N 0.4522(3) 0.2504(2) 0.2604(3) 0.0315(9) Uani 1 1 d .
N1 N 0.5538(3) 0.7618(2) 0.2989(3) 0.0303(9) Uani 1 1 d .
O1 O 0.2446(3) 0.5683(2) 0.4276(3) 0.0438(10) Uani 1 1 d .
N4 N 0.3986(3) 0.6282(2) 0.4149(3) 0.0347(10) Uani 1 1 d .
H4 H 0.338429 0.619038 0.387500 0.042 Uiso 1 1 calc R
O14 O 0.7975(3) 0.2532(2) 0.5217(3) 0.0443(10) Uani 1 1 d .
N11 N 0.6092(3) 0.1934(2) 0.5032(2) 0.0270(9) Uani 1 1 d .
H11 H 0.668275 0.216020 0.525986 0.032 Uiso 1 1 calc R
C23 C 0.6945(3) 0.7047(3) 0.2388(3) 0.0211(9) Uani 1 1 d .
N3 N 0.5384(3) 0.6315(3) 0.5091(3) 0.0365(10) Uani 1 1 d .
N2 N 0.7178(3) 0.7554(2) 0.4060(3) 0.0323(10) Uani 1 1 d .
N6 N 0.8334(4) 0.8291(3) 0.3444(3) 0.0465(12) Uani 1 1 d .
N13 N 0.3358(4) 0.1257(3) 0.0955(3) 0.0351(10) Uani 1 1 d .
N12 N 0.7476(3) 0.1544(3) 0.7227(3) 0.0334(10) Uani 1 1 d .
H12 H 0.805996 0.175713 0.756074 0.040 Uiso 1 1 calc R
N7 N 0.7068(3) 0.9092(2) 0.3960(3) 0.0304(9) Uani 1 1 d .
N10 N 0.4734(3) 0.1224(2) 0.4807(2) 0.0301(9) Uani 1 1 d .
N9 N 0.2923(3) 0.1618(2) 0.2332(2) 0.0288(9) Uani 1 1 d .
C24 C 0.6215(4) 0.6472(3) 0.1835(3) 0.0367(12) Uani 1 1 d .
H24 H 0.561100 0.650128 0.176985 0.044 Uiso 1 1 calc R
C53 C 0.4590(4) 0.2190(3) 0.3155(3) 0.0273(10) Uani 1 1 d .
N5 N 0.2627(4) 0.5162(3) 0.5195(3) 0.0399(11) Uani 1 1 d .
H5 H 0.202321 0.503500 0.501292 0.048 Uiso 1 1 calc R
C13 C 0.4457(5) 0.6091(3) 0.4792(4) 0.0403(13) Uani 1 1 d .
C70 C 0.7125(4) 0.1699(3) 0.6555(3) 0.0311(11) Uani 1 1 d .
N14 N 0.2790(3) 0.3153(3) 0.2179(3) 0.0386(11) Uani 1 1 d .
C4 C 0.4610(4) 0.6965(3) 0.3440(3) 0.0314(11) Uani 1 1 d .
C1 C 0.4748(4) 0.7634(3) 0.2418(3) 0.0327(11) Uani 1 1 d .
H1 H 0.478499 0.787357 0.208248 0.039 Uiso 1 1 calc R
C5 C 0.5496(4) 0.7287(3) 0.3502(3) 0.0301(11) Uani 1 1 d .
C41 C 0.6714(3) 0.9350(3) 0.2788(3) 0.0285(11) Uani 1 1 d .
C29 C 0.8579(4) 0.7677(3) 0.3020(3) 0.0339(12) Uani 1 1 d .
C11 C 0.4674(4) 0.6653(3) 0.4034(3) 0.0334(12) Uani 1 1 d .
C59 C 0.4584(3) 0.1510(3) 0.4226(3) 0.0272(10) Uani 1 1 d .
C6 C 0.6372(4) 0.7265(3) 0.4093(3) 0.0295(11) Uani 1 1 d .
C33 C 0.9071(4) 0.8933(3) 0.3983(4) 0.0368(12) Uani 1 1 d .
H33 H 0.894904 0.935468 0.427463 0.044 Uiso 1 1 calc R
C71 C 0.1804(4) 0.1738(3) 0.0755(3) 0.0346(12) Uani 1 1 d .
C42 C 0.6950(3) 0.9618(3) 0.3613(3) 0.0298(11) Uani 1 1 d .
N18 N -0.0222(4) 0.0259(4) 0.3144(4) 0.0598(15) Uani 1 1 d .
C48 C 0.6677(4) 1.0641(3) 0.2840(4) 0.0384(13) Uani 1 1 d .
H48 H 0.656818 1.098026 0.258203 0.046 Uiso 1 1 calc R
C28 C 0.7834(4) 0.7014(3) 0.2460(3) 0.0354(12) Uani 1 1 d .
C60 C 0.5405(3) 0.1950(3) 0.4343(3) 0.0265(10) Uani 1 1 d .
C54 C 0.3722(4) 0.1720(3) 0.3022(3) 0.0279(10) Uani 1 1 d .
C62 C 0.6126(4) 0.1325(3) 0.5999(3) 0.0281(10) Uani 1 1 d .
C81 C 0.4169(4) 0.1064(3) 0.1071(3) 0.0370(12) Uani 1 1 d .
H81 H 0.472682 0.138566 0.150291 0.044 Uiso 1 1 calc R
C52 C 0.5447(4) 0.2300(3) 0.3807(3) 0.0274(10) Uani 1 1 d .
N16 N 0.9368(4) 0.3020(3) 0.5306(4) 0.0502(13) Uani 1 1 d .
C64 C 0.6029(4) 0.0694(3) 0.6877(3) 0.0312(11) Uani 1 1 d .
C90 C 0.3480(4) 0.2890(3) 0.1127(3) 0.0337(12) Uani 1 1 d .
C15 C 0.4539(4) 0.5503(3) 0.5749(4) 0.0394(13) Uani 1 1 d .
H15 H 0.518827 0.560222 0.592452 0.047 Uiso 1 1 calc R
C36 C 0.6672(4) 0.8587(3) 0.2435(3) 0.0306(11) Uani 1 1 d .
C21 C 0.3264(5) 0.4501(4) 0.6842(4) 0.0449(14) Uani 1 1 d .
H21 H 0.297483 0.428285 0.708069 0.054 Uiso 1 1 calc R
O15 O 0.9210(4) 0.2438(4) 0.8481(3) 0.0731(15) Uani 1 1 d .
C89 C 0.3265(4) 0.3583(3) 0.1350(3) 0.0346(12) Uani 1 1 d .
C61 C 0.5657(4) 0.1492(3) 0.5281(3) 0.0269(10) Uani 1 1 d .
C46 C 0.7308(4) 0.9311(3) 0.4732(3) 0.0343(12) Uani 1 1 d .
H46 H 0.737027 0.895141 0.496572 0.041 Uiso 1 1 calc R
C77 C 0.2539(4) 0.0779(3) 0.0299(3) 0.0362(13) Uani 1 1 d .
C88 C 0.2880(4) 0.3719(3) 0.1903(3) 0.0353(12) Uani 1 1 d .
C63 C 0.5623(4) 0.0831(3) 0.6161(3) 0.0283(10) Uani 1 1 d .
H63 H 0.499932 0.057915 0.579264 0.034 Uiso 1 1 calc R
C7 C 0.6409(4) 0.6965(3) 0.4662(3) 0.0334(12) Uani 1 1 d .
C26 C 0.7206(5) 0.5775(4) 0.1433(4) 0.0458(15) Uani 1 1 d .
H26 H 0.728347 0.534135 0.111844 0.055 Uiso 1 1 calc R
C45 C 0.7470(4) 1.0072(3) 0.5203(3) 0.0351(12) Uani 1 1 d .
H45 H 0.764639 1.021040 0.574289 0.042 Uiso 1 1 calc R
C16 C 0.4136(4) 0.5155(3) 0.6127(3) 0.0358(12) Uani 1 1 d .
C12 C 0.5521(4) 0.6656(3) 0.4614(3) 0.0342(12) Uani 1 1 d .
C40 C 0.6574(4) 0.9864(3) 0.2396(3) 0.0356(12) Uani 1 1 d .
C43 C 0.7092(4) 1.0391(3) 0.4056(3) 0.0321(11) Uani 1 1 d .
C44 C 0.7370(4) 1.0608(3) 0.4875(3) 0.0343(12) Uani 1 1 d .
H44 H 0.748334 1.111296 0.518948 0.041 Uiso 1 1 calc R
C51 C 0.6270(4) 0.2730(3) 0.3870(3) 0.0314(11) Uani 1 1 d .
H51 H 0.685707 0.281205 0.429191 0.038 Uiso 1 1 calc R
C31 C 1.0225(4) 0.8349(4) 0.3679(4) 0.0443(14) Uani 1 1 d .
H31 H 1.084646 0.837895 0.376533 0.053 Uiso 1 1 calc R
C49 C 0.5315(4) 0.2910(3) 0.2685(3) 0.0348(12) Uani 1 1 d .
H49 H 0.527444 0.312409 0.231218 0.042 Uiso 1 1 calc R
C58 C 0.2113(4) 0.1164(3) 0.2175(3) 0.0359(12) Uani 1 1 d .
H58 H 0.156864 0.109054 0.171730 0.043 Uiso 1 1 calc R
C55 C 0.3700(4) 0.1374(3) 0.3542(3) 0.0280(11) Uani 1 1 d .
C76 C 0.1704(4) 0.1030(3) 0.0198(3) 0.0377(12) Uani 1 1 d .
C57 C 0.2064(4) 0.0801(4) 0.2674(3) 0.0412(13) Uani 1 1 d .
H57 H 0.149295 0.048575 0.254168 0.049 Uiso 1 1 calc R
C69 C 0.6974(4) 0.1072(3) 0.7420(3) 0.0338(12) Uani 1 1 d .
C91 C 0.3910(5) 0.2782(4) 0.0633(4) 0.0437(14) Uani 1 1 d .
H91 H 0.407212 0.232901 0.047502 0.052 Uiso 1 1 calc R
C20 C 0.4255(5) 0.4665(3) 0.7152(4) 0.0433(14) Uani 1 1 d .
H20 H 0.461607 0.455511 0.759093 0.052 Uiso 1 1 calc R
C17 C 0.3161(4) 0.4992(3) 0.5835(3) 0.0362(12) Uani 1 1 d .
C95 C 0.3150(5) 0.4843(4) 0.1328(4) 0.0517(17) Uani 1 1 d .
H95 H 0.323263 0.522181 0.113907 0.062 Uiso 1 1 calc R
C37 C 0.6496(4) 0.8353(3) 0.1640(4) 0.0398(13) Uani 1 1 d .
H37 H 0.646411 0.785133 0.137335 0.048 Uiso 1 1 calc R
C14 C 0.3999(4) 0.5693(3) 0.5138(4) 0.0374(13) Uani 1 1 d .
C3 C 0.3791(4) 0.6970(3) 0.2822(3) 0.0360(12) Uani 1 1 d .
H3 H 0.320258 0.675324 0.275791 0.043 Uiso 1 1 calc R
C10 C 0.7998(4) 0.7528(3) 0.4594(3) 0.0353(12) Uani 1 1 d .
H10 H 0.854605 0.771316 0.457585 0.042 Uiso 1 1 calc R
C47 C 0.6929(4) 1.0890(3) 0.3632(4) 0.0390(13) Uani 1 1 d .
H47 H 0.699699 1.139839 0.390411 0.047 Uiso 1 1 calc R
O16 O 0.6366(6) 0.1688(5) 0.1706(5) 0.105(2) Uani 1 1 d .
O12 O 0.0674(4) 0.4650(4) 0.4562(4) 0.0783(16) Uani 1 1 d .
C93 C 0.3866(5) 0.4023(4) 0.0576(4) 0.0479(15) Uani 1 1 d .
H93 H 0.399018 0.438796 0.038243 0.057 Uiso 1 1 calc R
N17 N 1.0793(4) 0.2661(4) 0.9059(4) 0.0642(17) Uani 1 1 d .
C72 C 0.0978(4) 0.1967(4) 0.0654(4) 0.0424(14) Uani 1 1 d .
H72 H 0.100617 0.242942 0.100568 0.051 Uiso 1 1 calc R
C84 C 0.2461(4) 0.3253(4) 0.2715(4) 0.0434(14) Uani 1 1 d .
H84 H 0.241232 0.287591 0.291427 0.052 Uiso 1 1 calc R
C50 C 0.6187(4) 0.3021(3) 0.3301(3) 0.0341(12) Uani 1 1 d .
H50 H 0.672411 0.329549 0.333021 0.041 Uiso 1 1 calc R
C22 C 0.2714(4) 0.4660(3) 0.6189(4) 0.0421(14) Uani 1 1 d .
H22 H 0.205993 0.454905 0.598829 0.050 Uiso 1 1 calc R
C56 C 0.2844(4) 0.0901(3) 0.3356(3) 0.0362(12) Uani 1 1 d .
H56 H 0.280982 0.065943 0.369100 0.043 Uiso 1 1 calc R
C25 C 0.6321(5) 0.5828(4) 0.1351(4) 0.0436(14) Uani 1 1 d .
H25 H 0.579505 0.543250 0.097134 0.052 Uiso 1 1 calc R
C94 C 0.3442(4) 0.4164(3) 0.1072(4) 0.0412(13) Uani 1 1 d .
O9 O -0.0153(6) 0.2635(6) 0.1944(4) 0.112(3) Uani 1 1 d .
C8 C 0.7284(4) 0.6962(3) 0.5216(3) 0.0390(13) Uani 1 1 d .
H8 H 0.732866 0.677274 0.560739 0.047 Uiso 1 1 calc R
O10 O 0.0541(5) 0.3057(4) 0.3300(4) 0.0892(19) Uani 1 1 d .
C27 C 0.7991(5) 0.6383(3) 0.1997(4) 0.0400(13) Uani 1 1 d .
C18 C 0.2975(4) 0.5517(3) 0.4820(4) 0.0378(13) Uani 1 1 d .
C30 C 0.9506(4) 0.7683(4) 0.3120(4) 0.0420(14) Uani 1 1 d .
C65 C 0.5517(4) 0.0222(3) 0.7080(3) 0.0377(12) Uani 1 1 d .
H65 H 0.489107 -0.003584 0.672413 0.045 Uiso 1 1 calc R
C87 C 0.2629(4) 0.4395(3) 0.2156(4) 0.0429(14) Uani 1 1 d .
C39 C 0.6388(4) 0.9587(3) 0.1598(3) 0.0408(13) Uani 1 1 d .
H39 H 0.627768 0.990255 0.131088 0.049 Uiso 1 1 calc R
C32 C 0.9999(4) 0.8946(4) 0.4089(4) 0.0464(15) Uani 1 1 d .
H32 H 1.047771 0.938124 0.445533 0.056 Uiso 1 1 calc R
C9 C 0.8082(4) 0.7242(4) 0.5175(4) 0.0418(13) Uani 1 1 d .
H9 H 0.867314 0.723905 0.553467 0.050 Uiso 1 1 calc R
O13 O 0.0740(5) -0.0439(4) 0.2830(4) 0.0820(17) Uani 1 1 d .
C19 C 0.4685(4) 0.4989(3) 0.6802(4) 0.0422(13) Uani 1 1 d .
H19 H 0.533884 0.510022 0.700728 0.051 Uiso 1 1 calc R
C86 C 0.2271(4) 0.4478(3) 0.2713(4) 0.0476(15) Uani 1 1 d .
H86 H 0.209206 0.491712 0.289509 0.057 Uiso 1 1 calc R
C78 C 0.2529(5) 0.0100(4) -0.0215(4) 0.0423(14) Uani 1 1 d .
C80 C 0.4202(5) 0.0400(4) 0.0568(4) 0.0449(15) Uani 1 1 d .
H80 H 0.477976 0.028468 0.066400 0.054 Uiso 1 1 calc R
C96 C 0.2758(5) 0.4947(4) 0.1832(4) 0.0491(16) Uani 1 1 d .
H96 H 0.256944 0.539035 0.197129 0.059 Uiso 1 1 calc R
O8 O -0.0737(5) 0.2014(4) 0.2572(5) 0.099(2) Uani 1 1 d .
C35 C 0.8960(5) 0.6407(4) 0.2137(4) 0.0510(16) Uani 1 1 d .
H35 H 0.909615 0.598422 0.186072 0.061 Uiso 1 1 calc R
C85 C 0.2188(5) 0.3908(4) 0.2983(4) 0.0474(15) Uani 1 1 d .
H85 H 0.194901 0.395814 0.334829 0.057 Uiso 1 1 calc R
C92 C 0.4104(5) 0.3358(4) 0.0368(4) 0.0477(15) Uani 1 1 d .
H92 H 0.440126 0.327995 0.004272 0.057 Uiso 1 1 calc R
C75 C 0.0835(5) 0.0564(4) -0.0433(4) 0.0490(15) Uani 1 1 d .
C102 C 0.8698(4) 0.3010(4) 0.5540(4) 0.0461(14) Uani 1 1 d .
H102 H 0.880069 0.341111 0.599522 0.055 Uiso 1 1 calc R
C68 C 0.7406(4) 0.0981(4) 0.8152(4) 0.0452(14) Uani 1 1 d .
H68 H 0.803192 0.123335 0.851280 0.054 Uiso 1 1 calc R
C79 C 0.3395(5) -0.0090(4) -0.0070(4) 0.0474(15) Uani 1 1 d .
H79 H 0.341935 -0.054195 -0.040198 0.057 Uiso 1 1 calc R
C66 C 0.5932(5) 0.0135(4) 0.7799(4) 0.0455(14) Uani 1 1 d .
H66 H 0.558397 -0.016892 0.793381 0.055 Uiso 1 1 calc R
C73 C 0.0104(5) 0.1507(4) 0.0029(4) 0.0526(16) Uani 1 1 d .
H73 H -0.043632 0.167523 -0.002472 0.063 Uiso 1 1 calc R
C82 C 0.1637(6) -0.0365(4) -0.0854(4) 0.0583(18) Uani 1 1 d .
H82 H 0.160869 -0.082810 -0.120465 0.070 Uiso 1 1 calc R
C38 C 0.6368(5) 0.8841(4) 0.1238(4) 0.0453(15) Uani 1 1 d .
H38 H 0.626667 0.866361 0.071196 0.054 Uiso 1 1 calc R
C67 C 0.6875(5) 0.0507(4) 0.8321(4) 0.0518(17) Uani 1 1 d .
H67 H 0.715675 0.043390 0.879767 0.062 Uiso 1 1 calc R
N15 N 0.6783(5) 0.1996(4) 0.0871(5) 0.0725(19) Uani 1 1 d .
C2 C 0.3850(4) 0.7294(3) 0.2308(3) 0.0357(12) Uani 1 1 d .
H2 H 0.330427 0.729147 0.188935 0.043 Uiso 1 1 calc R
C99 C 0.6957(8) 0.1966(5) 0.1599(6) 0.074(2) Uani 1 1 d .
H99 H 0.756477 0.217385 0.201652 0.088 Uiso 1 1 calc R
C83 C 0.0828(6) -0.0140(4) -0.0955(4) 0.0587(18) Uani 1 1 d .
H83 H 0.025659 -0.045412 -0.137522 0.070 Uiso 1 1 calc R
C74 C 0.0017(5) 0.0831(4) -0.0498(4) 0.0556(17) Uani 1 1 d .
H74 H -0.057626 0.053971 -0.090320 0.067 Uiso 1 1 calc R
C105 C 0.9924(5) 0.2243(5) 0.8536(5) 0.064(2) Uani 1 1 d .
H105 H 0.985930 0.176564 0.818651 0.076 Uiso 1 1 calc R
O7 O 0.0710(6) 0.1951(5) 0.2603(6) 0.122(3) Uani 1 1 d .
C101 C 1.0267(5) 0.3626(4) 0.5780(5) 0.066(2) Uani 1 1 d .
H10A H 1.022827 0.400001 0.620882 0.099 Uiso 1 1 calc GR
H10B H 1.037272 0.385951 0.544491 0.099 Uiso 1 1 calc GR
H10C H 1.078084 0.340852 0.599338 0.099 Uiso 1 1 calc GR
C34 C 0.9676(5) 0.7044(4) 0.2668(4) 0.0478(15) Uani 1 1 d .
H34 H 1.028659 0.705242 0.273160 0.057 Uiso 1 1 calc R
O5 O 0.4355(11) 0.6965(4) 0.0606(5) 0.182(6) Uani 1 1 d .
C104 C 1.1596(6) 0.2356(6) 0.9063(6) 0.081(3) Uani 1 1 d .
H10M H 1.186581 0.221885 0.951888 0.122 Uiso 1 1 calc GR
H10N H 1.206330 0.273283 0.908607 0.122 Uiso 1 1 calc GR
H10O H 1.138663 0.191551 0.858688 0.122 Uiso 1 1 calc GR
C107 C 0.0537(7) 0.0871(6) 0.3724(6) 0.082(3) Uani 1 1 d .
H10G H 0.111861 0.073759 0.378540 0.123 Uiso 1 1 calc GR
H10H H 0.050747 0.099748 0.422058 0.123 Uiso 1 1 calc GR
H10I H 0.050593 0.129956 0.356609 0.123 Uiso 1 1 calc GR
C106 C -0.0056(7) -0.0365(6) 0.2728(6) 0.082(3) Uani 1 1 d .
H106 H -0.057389 -0.076416 0.234117 0.099 Uiso 1 1 calc R
C100 C 0.9309(6) 0.2390(5) 0.4642(6) 0.078(2) Uani 1 1 d .
H10D H 0.968513 0.206960 0.484024 0.117 Uiso 1 1 calc GR
H10E H 0.953866 0.258147 0.433549 0.117 Uiso 1 1 calc GR
H10F H 0.866275 0.210219 0.431135 0.117 Uiso 1 1 calc GR
O4 O 0.3303(11) 0.6157(5) -0.0649(5) 0.173(6) Uani 1 1 d .
C108 C -0.1166(7) 0.0316(8) 0.2970(8) 0.107(4) Uani 1 1 d .
H10J H -0.126832 0.035416 0.342507 0.160 Uiso 1 1 calc GR
H10K H -0.160557 -0.012682 0.252403 0.160 Uiso 1 1 calc GR
H10L H -0.125884 0.075871 0.284560 0.160 Uiso 1 1 calc GR
N19 N -0.0614(6) 0.4331(5) 0.3362(5) 0.089(2) Uani 1 1 d .
C97 C 0.5843(7) 0.1794(7) 0.0243(7) 0.094(3) Uani 1 1 d .
H97A H 0.542132 0.150526 0.035382 0.141 Uiso 1 1 calc GR
H97B H 0.582680 0.149504 -0.025035 0.141 Uiso 1 1 calc GR
H97C H 0.565137 0.224553 0.020472 0.141 Uiso 1 1 calc GR
C103 C 1.0987(6) 0.3414(6) 0.9626(6) 0.091(3) Uani 1 1 d .
H10P H 1.041059 0.357209 0.951234 0.137 Uiso 1 1 calc GR
H10Q H 1.143049 0.375978 0.958839 0.137 Uiso 1 1 calc GR
H10R H 1.124746 0.340978 1.015397 0.137 Uiso 1 1 calc GR
C98 C 0.7541(8) 0.2234(7) 0.0694(8) 0.097(3) Uani 1 1 d .
H98A H 0.769153 0.277504 0.084897 0.146 Uiso 1 1 calc GR
H98B H 0.734214 0.199785 0.013330 0.146 Uiso 1 1 calc GR
H98C H 0.809025 0.208617 0.098221 0.146 Uiso 1 1 calc GR
C111 C 0.0310(7) 0.4633(5) 0.3872(7) 0.087(3) Uani 1 1 d .
H111 H 0.069676 0.483992 0.369615 0.105 Uiso 1 1 calc R
O2 O 0.4069(8) 0.5735(6) 0.0331(7) 0.174(6) Uani 1 1 d .
O3 O 0.2960(9) 0.6251(11) 0.0269(10) 0.196(6) Uani 1 1 d .
C110 C -0.1074(17) 0.4260(12) 0.2554(9) 0.214(12) Uani 1 1 d .
H11A H -0.099523 0.475360 0.252630 0.321 Uiso 1 1 calc GR
H11B H -0.173525 0.402567 0.233069 0.321 Uiso 1 1 calc GR
H11C H -0.080284 0.395324 0.225923 0.321 Uiso 1 1 calc GR
C109 C -0.1264(9) 0.3895(8) 0.3550(11) 0.140(6) Uani 1 1 d .
H10S H -0.125596 0.337090 0.337932 0.211 Uiso 1 1 calc GR
H10T H -0.189379 0.393977 0.327764 0.211 Uiso 1 1 calc GR
H10U H -0.105918 0.409399 0.411312 0.211 Uiso 1 1 calc GR
O11 O 0.1904(4) 0.6277(3) 0.2914(4) 0.0687(15) Uani 1 1 d .
H11D H 0.195028 0.673547 0.317432 0.103 Uiso 1 1 d G
H11E H 0.145529 0.613531 0.244596 0.103 Uiso 1 1 d G

loop_
_atom_site_aniso_label
_atom_site_aniso_U_11
_atom_site_aniso_U_22
_atom_site_aniso_U_33
_atom_site_aniso_U_23
_atom_site_aniso_U_13
_atom_site_aniso_U_12
Ir1 0.02604(14) 0.02948(14) 0.02797(14) 0.01101(10) 0.01455(11) 0.00767(9)
Ir2 0.03357(15) 0.03207(15) 0.02351(14) 0.01178(10) 0.01119(11) 0.01266(10)
Cl2 0.0481(9) 0.0687(11) 0.0577(10) 0.0137(9) 0.0156(8) 0.0169(8)
Cl1 0.0841(14) 0.0681(12) 0.0738(13) 0.0263(10) 0.0373(12) 0.0201(11)
O6 0.0269(19) 0.045(2) 0.032(2) 0.0171(17) 0.0111(16) 0.0051(16)
N8 0.037(2) 0.034(2) 0.030(2) 0.0127(19) 0.019(2) 0.0126(19)
N1 0.032(2) 0.029(2) 0.031(2) 0.0094(18) 0.018(2) 0.0085(18)
O1 0.049(2) 0.045(2) 0.044(2) 0.020(2) 0.025(2) 0.0115(19)
N4 0.036(2) 0.030(2) 0.041(3) 0.009(2) 0.024(2) 0.0044(19)
O14 0.031(2) 0.054(2) 0.053(3) 0.027(2) 0.019(2) 0.011(2)
N11 0.020(2) 0.035(2) 0.025(2) 0.0104(18) 0.0090(17) 0.0088(17)
C23 0.026(2) 0.023(2) 0.019(2) 0.0111(19) 0.012(2) 0.0099(19)
N3 0.043(3) 0.033(2) 0.046(3) 0.014(2) 0.031(2) 0.011(2)
N2 0.035(2) 0.029(2) 0.039(3) 0.0150(19) 0.022(2) 0.0083(19)
N6 0.051(3) 0.056(3) 0.045(3) 0.029(3) 0.025(3) 0.018(3)
N13 0.047(3) 0.038(2) 0.032(2) 0.019(2) 0.022(2) 0.019(2)
N12 0.022(2) 0.043(3) 0.031(2) 0.014(2) 0.0078(19) 0.0088(19)
N7 0.023(2) 0.033(2) 0.034(2) 0.0114(19) 0.0129(19) 0.0046(18)
N10 0.029(2) 0.037(2) 0.025(2) 0.0136(18) 0.0113(19) 0.0100(18)
N9 0.025(2) 0.035(2) 0.024(2) 0.0123(18) 0.0064(18) 0.0145(18)
C24 0.043(3) 0.039(3) 0.026(3) 0.011(2) 0.015(3) 0.014(3)
C53 0.028(3) 0.030(3) 0.022(2) 0.008(2) 0.011(2) 0.009(2)
N5 0.038(3) 0.042(3) 0.044(3) 0.017(2) 0.024(2) 0.005(2)
C13 0.054(4) 0.033(3) 0.045(3) 0.014(3) 0.032(3) 0.014(3)
C70 0.026(3) 0.038(3) 0.029(3) 0.011(2) 0.012(2) 0.013(2)
N14 0.034(3) 0.043(3) 0.033(3) 0.012(2) 0.010(2) 0.015(2)
C4 0.034(3) 0.028(3) 0.036(3) 0.008(2) 0.022(2) 0.008(2)
C1 0.030(3) 0.034(3) 0.035(3) 0.009(2) 0.016(2) 0.013(2)
C5 0.032(3) 0.028(3) 0.032(3) 0.009(2) 0.019(2) 0.006(2)
C41 0.022(2) 0.036(3) 0.034(3) 0.017(2) 0.015(2) 0.010(2)
C29 0.033(3) 0.040(3) 0.034(3) 0.019(2) 0.017(2) 0.010(2)
C11 0.034(3) 0.029(3) 0.040(3) 0.008(2) 0.024(3) 0.006(2)
C59 0.026(3) 0.032(3) 0.024(3) 0.012(2) 0.011(2) 0.009(2)
C6 0.029(3) 0.028(3) 0.032(3) 0.008(2) 0.016(2) 0.006(2)
C33 0.025(3) 0.040(3) 0.044(3) 0.018(3) 0.013(2) 0.002(2)
C71 0.041(3) 0.036(3) 0.027(3) 0.016(2) 0.012(2) 0.018(2)
C42 0.021(2) 0.038(3) 0.032(3) 0.010(2) 0.016(2) 0.009(2)
N18 0.042(3) 0.073(4) 0.066(4) 0.031(3) 0.022(3) 0.012(3)
C48 0.042(3) 0.037(3) 0.048(4) 0.023(3) 0.025(3) 0.017(3)
C28 0.038(3) 0.045(3) 0.037(3) 0.023(3) 0.022(3) 0.019(3)
C60 0.025(2) 0.028(2) 0.025(3) 0.008(2) 0.011(2) 0.011(2)
C54 0.030(3) 0.033(3) 0.021(2) 0.011(2) 0.010(2) 0.012(2)
C62 0.026(3) 0.030(3) 0.028(3) 0.009(2) 0.013(2) 0.010(2)
C81 0.046(3) 0.039(3) 0.034(3) 0.020(2) 0.020(3) 0.018(3)
C52 0.030(3) 0.027(2) 0.025(2) 0.007(2) 0.013(2) 0.010(2)
N16 0.041(3) 0.049(3) 0.065(4) 0.023(3) 0.028(3) 0.011(2)
C64 0.033(3) 0.035(3) 0.031(3) 0.015(2) 0.016(2) 0.016(2)
C90 0.038(3) 0.036(3) 0.027(3) 0.020(2) 0.008(2) 0.012(2)
C15 0.039(3) 0.032(3) 0.051(4) 0.014(3) 0.027(3) 0.007(2)
C36 0.030(3) 0.034(3) 0.030(3) 0.012(2) 0.016(2) 0.008(2)
C21 0.051(4) 0.042(3) 0.048(4) 0.018(3) 0.028(3) 0.006(3)
O15 0.047(3) 0.097(4) 0.059(3) 0.030(3) 0.013(3) 0.004(3)
C89 0.034(3) 0.032(3) 0.030(3) 0.013(2) 0.006(2) 0.009(2)
C61 0.027(3) 0.029(3) 0.030(3) 0.012(2) 0.017(2) 0.012(2)
C46 0.037(3) 0.038(3) 0.031(3) 0.011(2) 0.019(2) 0.012(2)
C77 0.053(4) 0.035(3) 0.021(3) 0.011(2) 0.016(3) 0.013(3)
C88 0.029(3) 0.034(3) 0.031(3) 0.008(2) 0.005(2) 0.007(2)
C63 0.024(2) 0.033(3) 0.027(3) 0.010(2) 0.011(2) 0.012(2)
C7 0.040(3) 0.032(3) 0.035(3) 0.013(2) 0.022(3) 0.011(2)
C26 0.061(4) 0.044(3) 0.042(3) 0.016(3) 0.029(3) 0.024(3)
C45 0.033(3) 0.040(3) 0.033(3) 0.010(2) 0.018(2) 0.010(2)
C16 0.042(3) 0.027(3) 0.043(3) 0.008(2) 0.028(3) 0.007(2)
C12 0.040(3) 0.028(3) 0.040(3) 0.010(2) 0.026(3) 0.007(2)
C40 0.034(3) 0.042(3) 0.039(3) 0.020(3) 0.020(3) 0.014(2)
C43 0.026(3) 0.035(3) 0.040(3) 0.015(2) 0.019(2) 0.009(2)
C44 0.029(3) 0.032(3) 0.041(3) 0.006(2) 0.020(2) 0.009(2)
C51 0.029(3) 0.030(3) 0.029(3) 0.007(2) 0.011(2) 0.008(2)
C31 0.030(3) 0.061(4) 0.055(4) 0.030(3) 0.024(3) 0.016(3)
C49 0.039(3) 0.037(3) 0.032(3) 0.015(2) 0.018(3) 0.012(2)
C58 0.024(3) 0.046(3) 0.034(3) 0.015(2) 0.010(2) 0.007(2)
C55 0.026(3) 0.032(3) 0.024(3) 0.010(2) 0.011(2) 0.007(2)
C76 0.045(3) 0.040(3) 0.026(3) 0.015(2) 0.012(2) 0.015(3)
C57 0.028(3) 0.056(4) 0.033(3) 0.016(3) 0.010(2) 0.004(3)
C69 0.031(3) 0.043(3) 0.033(3) 0.019(2) 0.015(2) 0.015(2)
C91 0.059(4) 0.043(3) 0.034(3) 0.017(3) 0.023(3) 0.015(3)
C20 0.047(4) 0.042(3) 0.044(3) 0.020(3) 0.022(3) 0.010(3)
C17 0.043(3) 0.028(3) 0.038(3) 0.010(2) 0.021(3) 0.008(2)
C95 0.048(4) 0.036(3) 0.062(4) 0.024(3) 0.012(3) 0.011(3)
C37 0.044(3) 0.041(3) 0.037(3) 0.015(3) 0.018(3) 0.014(3)
C14 0.043(3) 0.031(3) 0.049(3) 0.014(3) 0.032(3) 0.010(2)
C3 0.031(3) 0.031(3) 0.042(3) 0.005(2) 0.020(3) 0.006(2)
C10 0.029(3) 0.040(3) 0.038(3) 0.019(2) 0.014(2) 0.009(2)
C47 0.036(3) 0.036(3) 0.047(3) 0.013(3) 0.020(3) 0.014(2)
O16 0.094(5) 0.131(6) 0.122(6) 0.077(5) 0.053(5) 0.044(5)
O12 0.058(3) 0.097(4) 0.071(4) 0.038(3) 0.019(3) 0.007(3)
C93 0.053(4) 0.044(3) 0.040(3) 0.021(3) 0.013(3) 0.004(3)
N17 0.049(4) 0.072(4) 0.059(4) 0.031(3) 0.012(3) 0.003(3)
C72 0.026(3) 0.052(3) 0.037(3) 0.014(3) 0.002(2) 0.018(3)
C84 0.047(3) 0.051(4) 0.037(3) 0.014(3) 0.024(3) 0.021(3)
C50 0.035(3) 0.031(3) 0.037(3) 0.011(2) 0.019(3) 0.005(2)
C22 0.035(3) 0.044(3) 0.049(4) 0.016(3) 0.025(3) 0.000(3)
C56 0.031(3) 0.046(3) 0.034(3) 0.019(2) 0.014(2) 0.008(2)
C25 0.053(4) 0.043(3) 0.032(3) 0.013(3) 0.017(3) 0.013(3)
C94 0.038(3) 0.036(3) 0.035(3) 0.016(2) 0.002(3) 0.005(2)
O9 0.111(6) 0.160(8) 0.068(4) 0.049(5) 0.035(4) 0.048(5)
C8 0.042(3) 0.047(3) 0.036(3) 0.020(3) 0.021(3) 0.016(3)
O10 0.101(5) 0.072(4) 0.063(4) 0.015(3) 0.016(3) 0.020(3)
C27 0.048(3) 0.038(3) 0.046(3) 0.020(3) 0.027(3) 0.021(3)
C18 0.044(3) 0.029(3) 0.041(3) 0.009(2) 0.023(3) 0.008(2)
C30 0.034(3) 0.060(4) 0.053(4) 0.036(3) 0.026(3) 0.022(3)
C65 0.034(3) 0.044(3) 0.041(3) 0.021(3) 0.018(3) 0.013(2)
C87 0.031(3) 0.032(3) 0.052(4) 0.009(3) 0.010(3) 0.010(2)
C39 0.044(3) 0.048(3) 0.039(3) 0.024(3) 0.020(3) 0.018(3)
C32 0.031(3) 0.053(4) 0.054(4) 0.021(3) 0.020(3) 0.004(3)
C9 0.039(3) 0.051(3) 0.039(3) 0.022(3) 0.018(3) 0.014(3)
O13 0.082(4) 0.087(4) 0.114(5) 0.055(4) 0.066(4) 0.028(3)
C19 0.037(3) 0.040(3) 0.054(4) 0.018(3) 0.024(3) 0.011(3)
C86 0.037(3) 0.036(3) 0.051(4) 0.004(3) 0.010(3) 0.013(3)
C78 0.060(4) 0.041(3) 0.031(3) 0.016(3) 0.023(3) 0.020(3)
C80 0.058(4) 0.049(4) 0.046(4) 0.026(3) 0.031(3) 0.029(3)
C96 0.039(3) 0.034(3) 0.059(4) 0.011(3) 0.012(3) 0.010(3)
O8 0.075(4) 0.102(5) 0.108(5) 0.024(4) 0.043(4) 0.019(4)
C35 0.055(4) 0.062(4) 0.058(4) 0.028(3) 0.037(3) 0.037(3)
C85 0.046(4) 0.043(3) 0.048(4) 0.008(3) 0.021(3) 0.016(3)
C92 0.059(4) 0.054(4) 0.036(3) 0.023(3) 0.024(3) 0.013(3)
C75 0.052(4) 0.045(3) 0.034(3) 0.011(3) 0.007(3) 0.010(3)
C102 0.037(3) 0.052(4) 0.041(3) 0.016(3) 0.011(3) 0.012(3)
C68 0.037(3) 0.064(4) 0.036(3) 0.028(3) 0.010(3) 0.018(3)
C79 0.070(4) 0.042(3) 0.037(3) 0.017(3) 0.028(3) 0.024(3)
C66 0.054(4) 0.056(4) 0.046(4) 0.033(3) 0.030(3) 0.022(3)
C73 0.044(4) 0.058(4) 0.044(4) 0.016(3) 0.009(3) 0.021(3)
C82 0.080(5) 0.043(4) 0.035(3) 0.005(3) 0.016(3) 0.017(3)
C38 0.056(4) 0.056(4) 0.027(3) 0.018(3) 0.019(3) 0.018(3)
C67 0.052(4) 0.072(5) 0.043(4) 0.038(3) 0.019(3) 0.023(3)
N15 0.053(4) 0.069(4) 0.100(6) 0.044(4) 0.030(4) 0.017(3)
C2 0.031(3) 0.034(3) 0.038(3) 0.008(2) 0.016(2) 0.011(2)
C99 0.085(6) 0.078(6) 0.083(6) 0.042(5) 0.051(5) 0.031(5)
C83 0.060(4) 0.053(4) 0.037(4) 0.008(3) 0.005(3) 0.010(3)
C74 0.040(4) 0.058(4) 0.042(4) 0.012(3) -0.002(3) 0.010(3)
C105 0.048(4) 0.086(5) 0.061(5) 0.041(4) 0.020(4) 0.016(4)
O7 0.111(6) 0.105(6) 0.168(8) 0.046(5) 0.077(6) 0.059(5)
C101 0.042(4) 0.061(4) 0.095(6) 0.034(4) 0.029(4) 0.010(3)
C34 0.043(4) 0.063(4) 0.056(4) 0.030(3) 0.032(3) 0.029(3)
O5 0.355(18) 0.054(4) 0.070(5) 0.008(4) 0.055(7) 0.008(7)
C104 0.058(5) 0.110(7) 0.068(5) 0.047(5) 0.012(4) 0.019(5)
C107 0.075(6) 0.086(6) 0.071(6) 0.020(5) 0.030(5) 0.007(5)
C106 0.081(6) 0.076(6) 0.101(7) 0.030(5) 0.057(6) 0.013(5)
C100 0.055(5) 0.090(6) 0.082(6) 0.012(5) 0.043(5) 0.003(4)
O4 0.315(16) 0.086(5) 0.058(4) 0.021(4) 0.028(7) 0.073(8)
C108 0.067(6) 0.131(10) 0.146(11) 0.071(8) 0.055(7) 0.035(6)
N19 0.073(5) 0.084(5) 0.089(6) 0.021(4) 0.024(4) 0.023(4)
C97 0.064(6) 0.107(8) 0.120(9) 0.073(7) 0.026(6) 0.031(5)
C103 0.046(5) 0.097(7) 0.089(7) 0.024(6) 0.003(5) 0.000(5)
C98 0.082(7) 0.094(7) 0.132(10) 0.060(7) 0.050(7) 0.026(6)
C111 0.070(6) 0.066(5) 0.104(8) 0.018(5) 0.027(6) 0.020(5)
O2 0.140(8) 0.110(7) 0.161(9) 0.085(7) -0.047(7) -0.032(6)
O3 0.134(9) 0.306(19) 0.239(15) 0.162(14) 0.113(10) 0.113(11)
C110 0.29(3) 0.169(17) 0.087(10) 0.021(10) -0.001(13) 0.107(18)
C109 0.078(8) 0.113(10) 0.228(18) 0.055(11) 0.076(10) 0.016(7)
O11 0.059(3) 0.051(3) 0.116(5) 0.037(3) 0.051(3) 0.024(2)

loop_
_atom_type_symbol
_atom_type_description
_atom_type_scat_dispersion_real
_atom_type_scat_dispersion_imag
_atom_type_scat_source
C C 0.0181 0.0091 'International Tables Vol C Tables 4.2.6.8 and 6.1.1.4'
H H 0.0000 0.0000 'International Tables Vol C Tables 4.2.6.8 and 6.1.1.4'
Cl Cl 0.3639 0.7018 'International Tables Vol C Tables 4.2.6.8 and 6.1.1.4'
Ir Ir -4.7710 6.5667 'International Tables Vol C Tables 4.2.6.8 and 6.1.1.4'
N N 0.0311 0.0180 'International Tables Vol C Tables 4.2.6.8 and 6.1.1.4'
O O 0.0492 0.0322 'International Tables Vol C Tables 4.2.6.8 and 6.1.1.4'

loop_
_geom_angle_atom_site_label_1
_geom_angle_atom_site_label_2
_geom_angle_atom_site_label_3
_geom_angle
C23 Ir1 N1 93.96(17)
C23 Ir1 N2 91.89(17)
N2 Ir1 N1 77.90(17)
N6 Ir1 N1 170.69(18)
N6 Ir1 C23 81.3(2)
N6 Ir1 N2 94.17(18)
N6 Ir1 N7 93.11(19)
N7 Ir1 N1 92.18(16)
N7 Ir1 C23 172.81(17)
N7 Ir1 N2 93.04(17)
C36 Ir1 N1 99.12(19)
C36 Ir1 C23 94.23(19)
C36 Ir1 N2 173.37(19)
C36 Ir1 N6 89.3(2)
C36 Ir1 N7 81.10(19)
N13 Ir2 N8 93.60(18)
N13 Ir2 N9 91.03(17)
N13 Ir2 N14 171.72(18)
N9 Ir2 N8 78.31(16)
N14 Ir2 N8 93.73(17)
N14 Ir2 N9 94.23(18)
C71 Ir2 N8 169.87(19)
C71 Ir2 N13 81.0(2)
C71 Ir2 N9 93.16(19)
C71 Ir2 N14 92.3(2)
C71 Ir2 C90 93.6(2)
C90 Ir2 N8 95.39(19)
C90 Ir2 N13 94.5(2)
C90 Ir2 N9 171.89(19)
C90 Ir2 N14 81.0(2)
O9 Cl2 O8 110.5(5)
O10 Cl2 O9 108.6(5)
O10 Cl2 O8 109.3(5)
O7 Cl2 O9 110.0(6)
O7 Cl2 O10 108.3(5)
O7 Cl2 O8 110.1(5)
O5 Cl1 O4 111.7(6)
O2 Cl1 O5 110.8(7)
O2 Cl1 O4 115.2(7)
O2 Cl1 O3 106.7(10)
O3 Cl1 O5 111.7(10)
O3 Cl1 O4 100.1(9)
C53 N8 Ir2 114.4(3)
C49 N8 Ir2 127.0(4)
C49 N8 C53 118.4(5)
C1 N1 Ir1 126.6(4)
C1 N1 C5 119.9(5)
C5 N1 Ir1 113.5(3)
C13 N4 H4 127.0
C13 N4 C11 106.0(5)
C11 N4 H4 127.0
C60 N11 H11 126.6
C61 N11 H11 126.6
C61 N11 C60 106.8(4)
C24 C23 Ir1 128.5(4)
C24 C23 C28 118.6(5)
C28 C23 Ir1 112.9(4)
C13 N3 C12 104.5(5)
C6 N2 Ir1 115.0(4)
C10 N2 Ir1 128.0(4)
C10 N2 C6 116.9(5)
C29 N6 Ir1 112.4(4)
C33 N6 Ir1 131.4(4)
C33 N6 C29 116.1(5)
C81 N13 Ir2 128.2(4)
C81 N13 C77 118.2(5)
C77 N13 Ir2 113.7(4)
C70 N12 H12 117.2
C70 N12 C69 125.5(5)
C69 N12 H12 117.2
C42 N7 Ir1 112.9(3)
C46 N7 Ir1 127.8(4)
C46 N7 C42 119.1(5)
C61 N10 C59 103.7(4)
C54 N9 Ir2 114.7(3)
C58 N9 Ir2 127.8(3)
C58 N9 C54 117.6(4)
C23 C24 H24 118.9
C23 C24 C25 122.2(6)
C25 C24 H24 118.9
N8 C53 C54 116.7(4)
N8 C53 C52 122.3(5)
C52 C53 C54 121.1(4)
C17 N5 H5 117.3
C18 N5 H5 117.3
C18 N5 C17 125.4(5)
N4 C13 C14 124.9(6)
N3 C13 N4 112.7(5)
N3 C13 C14 122.4(6)
O6 C70 N12 121.2(5)
O6 C70 C62 123.0(5)
N12 C70 C62 115.8(5)
C88 N14 Ir2 113.2(4)
C84 N14 Ir2 128.0(4)
C84 N14 C88 118.8(5)
C5 C4 C11 114.8(5)
C3 C4 C5 118.0(5)
C3 C4 C11 127.2(5)
N1 C1 H1 119.2
N1 C1 C2 121.5(5)
C2 C1 H1 119.2
N1 C5 C4 120.9(5)
N1 C5 C6 117.6(5)
C4 C5 C6 121.5(5)
C36 C41 C42 116.3(5)
C36 C41 C40 124.7(5)
C40 C41 C42 118.9(5)
N6 C29 C28 117.1(5)
C30 C29 N6 124.1(5)
C30 C29 C28 118.8(5)
N4 C11 C4 131.4(5)
C12 C11 N4 105.4(5)
C12 C11 C4 123.2(5)
N10 C59 C60 112.0(4)
N10 C59 C55 126.8(4)
C60 C59 C55 121.2(4)
N2 C6 C5 115.8(5)
N2 C6 C7 122.0(5)
C7 C6 C5 122.2(5)
N6 C33 H33 119.8
N6 C33 C32 120.5(6)
C32 C33 H33 119.8
C76 C71 Ir2 112.7(4)
C72 C71 Ir2 130.6(4)
C72 C71 C76 116.3(5)
N7 C42 C41 116.3(5)
N7 C42 C43 121.7(5)
C43 C42 C41 121.9(5)
C107 N18 C108 119.6(9)
C106 N18 C107 119.5(8)
C106 N18 C108 120.9(8)
C40 C48 H48 119.4
C47 C48 H48 119.4
C47 C48 C40 121.3(5)
C23 C28 C29 115.9(5)
C23 C28 C27 122.1(6)
C27 C28 C29 122.0(5)
N11 C60 C52 132.0(5)
C59 C60 N11 104.7(4)
C59 C60 C52 123.3(5)
N9 C54 C53 116.0(4)
N9 C54 C55 122.0(5)
C55 C54 C53 122.0(5)
C61 C62 C70 120.5(5)
C63 C62 C70 119.8(5)
C63 C62 C61 119.7(5)
N13 C81 H81 119.1
N13 C81 C80 121.8(6)
C80 C81 H81 119.1
C53 C52 C60 116.0(5)
C53 C52 C51 117.7(5)
C51 C52 C60 126.4(5)
C102 N16 C101 121.0(6)
C102 N16 C100 121.4(6)
C100 N16 C101 117.2(6)
C69 C64 C63 118.3(5)
C69 C64 C65 118.6(5)
C65 C64 C63 123.0(5)
C89 C90 Ir2 112.3(4)
C91 C90 Ir2 130.4(4)
C91 C90 C89 117.2(5)
C16 C15 H15 119.2
C14 C15 H15 119.2
C14 C15 C16 121.5(6)
C41 C36 Ir1 113.3(4)
C37 C36 Ir1 131.7(4)
C37 C36 C41 114.9(5)
C20 C21 H21 119.4
C22 C21 H21 119.4
C22 C21 C20 121.2(6)
C90 C89 C88 117.6(5)
C90 C89 C94 122.9(6)
C94 C89 C88 119.4(5)
N11 C61 C62 125.1(5)
N10 C61 N11 112.8(4)
N10 C61 C62 122.1(4)
N7 C46 H46 119.2
N7 C46 C45 121.6(5)
C45 C46 H46 119.2
N13 C77 C76 115.2(5)
C78 C77 N13 122.5(6)
C78 C77 C76 122.4(6)
N14 C88 C89 115.7(5)
N14 C88 C87 122.4(6)
C87 C88 C89 122.0(5)
C62 C63 C64 121.7(5)
C62 C63 H63 119.1
C64 C63 H63 119.1
C6 C7 C12 116.6(5)
C8 C7 C6 118.9(5)
C8 C7 C12 124.4(5)
C25 C26 H26 120.3
C25 C26 C27 119.4(6)
C27 C26 H26 120.3
C46 C45 H45 119.7
C44 C45 C46 120.5(5)
C44 C45 H45 119.7
C15 C16 C19 123.2(5)
C17 C16 C15 118.0(6)
C17 C16 C19 118.8(5)
N3 C12 C11 111.4(5)
N3 C12 C7 126.9(5)
C11 C12 C7 121.7(5)
C41 C40 C48 118.9(5)
C39 C40 C41 117.2(5)
C39 C40 C48 123.9(5)
C42 C43 C47 117.1(5)
C44 C43 C42 117.8(5)
C44 C43 C47 125.0(5)
C45 C44 C43 119.2(5)
C45 C44 H44 120.4
C43 C44 H44 120.4
C52 C51 H51 120.5
C50 C51 C52 118.9(5)
C50 C51 H51 120.5
C30 C31 H31 120.3
C32 C31 H31 120.3
C32 C31 C30 119.4(5)
N8 C49 H49 118.9
N8 C49 C50 122.3(5)
C50 C49 H49 118.9
N9 C58 H58 118.9
N9 C58 C57 122.2(5)
C57 C58 H58 118.9
C54 C55 C59 116.5(5)
C54 C55 C56 118.7(5)
C56 C55 C59 124.8(5)
C71 C76 C77 117.2(5)
C75 C76 C71 123.8(6)
C75 C76 C77 118.9(5)
C58 C57 H57 119.7
C56 C57 C58 120.6(5)
C56 C57 H57 119.7
N12 C69 C64 118.8(5)
N12 C69 C68 120.2(5)
C64 C69 C68 121.0(5)
C90 C91 H91 119.9
C90 C91 C92 120.3(6)
C92 C91 H91 119.9
C21 C20 H20 120.2
C19 C20 C21 119.6(6)
C19 C20 H20 120.2
N5 C17 C16 119.4(5)
N5 C17 C22 119.5(6)
C16 C17 C22 121.1(6)
C94 C95 H95 118.9
C96 C95 H95 118.9
C96 C95 C94 122.2(6)
C36 C37 H37 118.9
C38 C37 C36 122.1(6)
C38 C37 H37 118.9
C15 C14 C13 119.4(5)
C15 C14 C18 121.0(5)
C18 C14 C13 119.6(6)
C4 C3 H3 120.0
C2 C3 C4 120.0(5)
C2 C3 H3 120.0
N2 C10 H10 118.1
N2 C10 C9 123.9(5)
C9 C10 H10 118.1
C48 C47 C43 121.7(5)
C48 C47 H47 119.1
C43 C47 H47 119.1
C94 C93 H93 119.7
C92 C93 H93 119.7
C92 C93 C94 120.6(6)
C105 N17 C104 119.1(8)
C105 N17 C103 122.9(8)
C103 N17 C104 118.0(7)
C71 C72 H72 119.7
C71 C72 C73 120.6(6)
C73 C72 H72 119.7
N14 C84 H84 119.2
N14 C84 C85 121.6(6)
C85 C84 H84 119.2
C51 C50 C49 120.5(5)
C51 C50 H50 119.8
C49 C50 H50 119.8
C21 C22 C17 118.8(6)
C21 C22 H22 120.6
C17 C22 H22 120.6
C55 C56 H56 120.6
C57 C56 C55 118.8(5)
C57 C56 H56 120.6
C24 C25 H25 120.1
C26 C25 C24 119.9(6)
C26 C25 H25 120.1
C89 C94 C95 117.0(6)
C93 C94 C89 117.3(6)
C93 C94 C95 125.7(6)
C7 C8 H8 120.6
C9 C8 C7 118.8(5)
C9 C8 H8 120.6
C28 C27 C26 117.8(6)
C28 C27 C35 117.1(6)
C26 C27 C35 125.0(6)
O1 C18 N5 121.0(6)
O1 C18 C14 124.3(5)
N5 C18 C14 114.7(5)
C29 C30 C31 117.2(6)
C34 C30 C29 119.7(6)
C34 C30 C31 123.1(5)
C64 C65 H65 119.6
C66 C65 C64 120.8(6)
C66 C65 H65 119.6
C88 C87 C86 117.5(6)
C88 C87 C96 117.5(6)
C86 C87 C96 125.1(6)
C40 C39 H39 120.3
C38 C39 C40 119.5(5)
C38 C39 H39 120.3
C33 C32 H32 118.6
C31 C32 C33 122.7(6)
C31 C32 H32 118.6
C10 C9 H9 120.3
C8 C9 C10 119.4(6)
C8 C9 H9 120.3
C16 C19 H19 119.7
C20 C19 C16 120.5(6)
C20 C19 H19 119.7
C87 C86 H86 120.3
C85 C86 C87 119.3(6)
C85 C86 H86 120.3
C77 C78 C79 117.9(6)
C77 C78 C82 117.7(6)
C79 C78 C82 124.4(6)
C81 C80 H80 119.6
C79 C80 C81 120.9(6)
C79 C80 H80 119.6
C95 C96 C87 121.7(6)
C95 C96 H96 119.1
C87 C96 H96 119.1
C27 C35 H35 119.5
C34 C35 C27 121.0(6)
C34 C35 H35 119.5
C84 C85 H85 119.8
C86 C85 C84 120.4(6)
C86 C85 H85 119.8
C91 C92 H92 119.2
C93 C92 C91 121.7(6)
C93 C92 H92 119.2
C76 C75 C83 118.4(6)
C76 C75 C74 116.9(6)
C74 C75 C83 124.7(6)
O14 C102 N16 125.5(6)
O14 C102 H102 117.2
N16 C102 H102 117.2
C69 C68 H68 120.9
C67 C68 C69 118.2(6)
C67 C68 H68 120.9
C78 C79 H79 120.6
C80 C79 C78 118.8(6)
C80 C79 H79 120.6
C65 C66 H66 120.3
C65 C66 C67 119.4(6)
C67 C66 H66 120.3
C72 C73 H73 118.7
C74 C73 C72 122.6(6)
C74 C73 H73 118.7
C78 C82 H82 119.6
C83 C82 C78 120.9(6)
C83 C82 H82 119.6
C37 C38 C39 121.5(6)
C37 C38 H38 119.2
C39 C38 H38 119.2
C68 C67 C66 122.0(6)
C68 C67 H67 119.0
C66 C67 H67 119.0
C99 N15 C97 121.7(8)
C99 N15 C98 122.1(8)
C97 N15 C98 116.2(9)
C1 C2 H2 120.2
C3 C2 C1 119.5(5)
C3 C2 H2 120.2
O16 C99 N15 121.7(10)
O16 C99 H99 119.1
N15 C99 H99 119.1
C75 C83 H83 119.1
C82 C83 C75 121.7(6)
C82 C83 H83 119.1
C75 C74 H74 120.1
C73 C74 C75 119.8(6)
C73 C74 H74 120.1
O15 C105 N17 124.6(9)
O15 C105 H105 117.7
N17 C105 H105 117.7
N16 C101 H10A 109.5
N16 C101 H10B 109.5
N16 C101 H10C 109.5
H10A C101 H10B 109.5
H10A C101 H10C 109.5
H10B C101 H10C 109.5
C30 C34 H34 119.4
C35 C34 C30 121.3(6)
C35 C34 H34 119.4
N17 C104 H10M 109.5
N17 C104 H10N 109.5
N17 C104 H10O 109.5
H10M C104 H10N 109.5
H10M C104 H10O 109.5
H10N C104 H10O 109.5
N18 C107 H10G 109.5
N18 C107 H10H 109.5
N18 C107 H10I 109.5
H10G C107 H10H 109.5
H10G C107 H10I 109.5
H10H C107 H10I 109.5
N18 C106 H106 118.0
O13 C106 N18 124.1(9)
O13 C106 H106 118.0
N16 C100 H10D 109.5
N16 C100 H10E 109.5
N16 C100 H10F 109.5
H10D C100 H10E 109.5
H10D C100 H10F 109.5
H10E C100 H10F 109.5
N18 C108 H10J 109.5
N18 C108 H10K 109.5
N18 C108 H10L 109.5
H10J C108 H10K 109.5
H10J C108 H10L 109.5
H10K C108 H10L 109.5
C111 N19 C110 127.0(15)
C111 N19 C109 121.9(11)
C110 N19 C109 110.3(14)
N15 C97 H97A 109.5
N15 C97 H97B 109.5
N15 C97 H97C 109.5
H97A C97 H97B 109.5
H97A C97 H97C 109.5
H97B C97 H97C 109.5
N17 C103 H10P 109.5
N17 C103 H10Q 109.5
N17 C103 H10R 109.5
H10P C103 H10Q 109.5
H10P C103 H10R 109.5
H10Q C103 H10R 109.5
N15 C98 H98A 109.5
N15 C98 H98B 109.5
N15 C98 H98C 109.5
H98A C98 H98B 109.5
H98A C98 H98C 109.5
H98B C98 H98C 109.5
O12 C111 N19 123.8(11)
O12 C111 H111 118.1
N19 C111 H111 118.1
N19 C110 H11A 109.5
N19 C110 H11B 109.5
N19 C110 H11C 109.5
H11A C110 H11B 109.5
H11A C110 H11C 109.5
H11B C110 H11C 109.5
N19 C109 H10S 109.5
N19 C109 H10T 109.5
N19 C109 H10U 109.5
H10S C109 H10T 109.5
H10S C109 H10U 109.5
H10T C109 H10U 109.5
H11D O11 H11E 109.4

loop_
_geom_bond_atom_site_label_1
_geom_bond_atom_site_label_2
_geom_bond_distance
Ir1 N1 2.145(4)
Ir1 C23 2.076(5)
Ir1 N2 2.105(4)
Ir1 N6 2.031(5)
Ir1 N7 2.061(4)
Ir1 C36 2.018(5)
Ir2 N8 2.127(5)
Ir2 N13 2.065(5)
Ir2 N9 2.109(4)
Ir2 N14 2.068(5)
Ir2 C71 2.028(6)
Ir2 C90 2.041(5)
Cl2 O9 1.412(8)
Cl2 O10 1.401(6)
Cl2 O8 1.422(7)
Cl2 O7 1.390(8)
Cl1 O5 1.372(9)
Cl1 O4 1.383(8)
Cl1 O2 1.304(11)
Cl1 O3 1.305(11)
O6 C70 1.237(7)
N8 C53 1.369(7)
N8 C49 1.338(7)
N1 C1 1.325(7)
N1 C5 1.366(7)
O1 C18 1.228(8)
N4 H4 0.8600
N4 C13 1.374(8)
N4 C11 1.379(7)
O14 C102 1.192(8)
N11 H11 0.8600
N11 C60 1.376(7)
N11 C61 1.359(7)
C23 C24 1.326(8)
C23 C28 1.380(7)
N3 C13 1.319(8)
N3 C12 1.366(7)
N2 C6 1.383(7)
N2 C10 1.332(7)
N6 C29 1.415(8)
N6 C33 1.393(8)
N13 C81 1.333(8)
N13 C77 1.383(8)
N12 H12 0.8600
N12 C70 1.359(7)
N12 C69 1.381(7)
N7 C42 1.368(7)
N7 C46 1.330(7)
N10 C59 1.366(7)
N10 C61 1.329(7)
N9 C54 1.387(7)
N9 C58 1.345(7)
C24 H24 0.9300
C24 C25 1.390(9)
C53 C54 1.453(7)
C53 C52 1.395(7)
N5 H5 0.8600
N5 C17 1.370(8)
N5 C18 1.368(8)
C13 C14 1.477(8)
C70 C62 1.468(7)
N14 C88 1.371(8)
N14 C84 1.336(8)
C4 C5 1.427(7)
C4 C11 1.444(8)
C4 C3 1.391(8)
C1 H1 0.9300
C1 C2 1.414(8)
C5 C6 1.434(8)
C41 C42 1.426(7)
C41 C36 1.396(8)
C41 C40 1.409(8)
C29 C28 1.429(8)
C29 C30 1.411(8)
C11 C12 1.378(8)
C59 C60 1.376(7)
C59 C55 1.440(7)
C6 C7 1.392(8)
C33 H33 0.9300
C33 C32 1.408(8)
C71 C76 1.410(8)
C71 C72 1.391(8)
C42 C43 1.413(8)
N18 C107 1.393(11)
N18 C106 1.349(12)
N18 C108 1.431(12)
C48 H48 0.9300
C48 C40 1.434(8)
C48 C47 1.359(9)
C28 C27 1.393(8)
C60 C52 1.433(7)
C54 C55 1.389(7)
C62 C61 1.465(7)
C62 C63 1.369(8)
C81 H81 0.9300
C81 C80 1.379(9)
C52 C51 1.415(7)
N16 C102 1.327(8)
N16 C101 1.487(9)
N16 C100 1.454(10)
C64 C63 1.422(7)
C64 C69 1.401(8)
C64 C65 1.405(8)
C90 C89 1.391(8)
C90 C91 1.384(8)
C15 H15 0.9300
C15 C16 1.418(8)
C15 C14 1.353(9)
C36 C37 1.396(8)
C21 H21 0.9300
C21 C20 1.410(9)
C21 C22 1.383(9)
O15 C105 1.212(10)
C89 C88 1.429(8)
C89 C94 1.429(8)
C46 H46 0.9300
C46 C45 1.402(8)
C77 C76 1.425(9)
C77 C78 1.381(8)
C88 C87 1.400(8)
C63 H63 0.9300
C7 C12 1.435(8)
C7 C8 1.391(8)
C26 H26 0.9300
C26 C25 1.374(10)
C26 C27 1.403(9)
C45 H45 0.9300
C45 C44 1.359(9)
C16 C17 1.389(8)
C16 C19 1.424(9)
C40 C39 1.397(8)
C43 C44 1.406(8)
C43 C47 1.429(8)
C44 H44 0.9300
C51 H51 0.9300
C51 C50 1.366(8)
C31 H31 0.9300
C31 C30 1.414(9)
C31 C32 1.363(10)
C49 H49 0.9300
C49 C50 1.378(8)
C58 H58 0.9300
C58 C57 1.387(8)
C55 C56 1.402(8)
C76 C75 1.404(9)
C57 H57 0.9300
C57 C56 1.364(8)
C69 C68 1.408(8)
C91 H91 0.9300
C91 C92 1.410(9)
C20 H20 0.9300
C20 C19 1.373(9)
C17 C22 1.408(8)
C95 H95 0.9300
C95 C94 1.441(10)
C95 C96 1.353(11)
C37 H37 0.9300
C37 C38 1.380(9)
C14 C18 1.457(8)
C3 H3 0.9300
C3 C2 1.367(9)
C10 H10 0.9300
C10 C9 1.379(8)
C47 H47 0.9300
O16 C99 1.159(11)
O12 C111 1.239(13)
C93 H93 0.9300
C93 C94 1.382(10)
C93 C92 1.357(10)
N17 C105 1.327(10)
N17 C104 1.461(12)
N17 C103 1.445(13)
C72 H72 0.9300
C72 C73 1.402(9)
C84 H84 0.9300
C84 C85 1.392(9)
C50 H50 0.9300
C22 H22 0.9300
C56 H56 0.9300
C25 H25 0.9300
C8 H8 0.9300
C8 C9 1.373(8)
C27 C35 1.453(9)
C30 C34 1.406(9)
C65 H65 0.9300
C65 C66 1.378(8)
C87 C86 1.409(10)
C87 C96 1.427(10)
C39 H39 0.9300
C39 C38 1.380(9)
C32 H32 0.9300
C9 H9 0.9300
O13 C106 1.237(11)
C19 H19 0.9300
C86 H86 0.9300
C86 C85 1.368(10)
C78 C79 1.407(10)
C78 C82 1.428(10)
C80 H80 0.9300
C80 C79 1.368(10)
C96 H96 0.9300
C35 H35 0.9300
C35 C34 1.371(10)
C85 H85 0.9300
C92 H92 0.9300
C75 C83 1.426(10)
C75 C74 1.424(10)
C102 H102 0.9300
C68 H68 0.9300
C68 C67 1.378(10)
C79 H79 0.9300
C66 H66 0.9300
C66 C67 1.392(10)
C73 H73 0.9300
C73 C74 1.347(10)
C82 H82 0.9300
C82 C83 1.362(11)
C38 H38 0.9300
C67 H67 0.9300
N15 C99 1.373(12)
N15 C97 1.430(12)
N15 C98 1.457(12)
C2 H2 0.9300
C99 H99 0.9300
C83 H83 0.9300
C74 H74 0.9300
C105 H105 0.9300
C101 H10A 0.9600
C101 H10B 0.9600
C101 H10C 0.9600
C34 H34 0.9300
C104 H10M 0.9600
C104 H10N 0.9600
C104 H10O 0.9600
C107 H10G 0.9600
C107 H10H 0.9600
C107 H10I 0.9600
C106 H106 0.9300
C100 H10D 0.9600
C100 H10E 0.9600
C100 H10F 0.9600
C108 H10J 0.9600
C108 H10K 0.9600
C108 H10L 0.9600
N19 C111 1.346(12)
N19 C110 1.422(18)
N19 C109 1.493(16)
C97 H97A 0.9600
C97 H97B 0.9600
C97 H97C 0.9600
C103 H10P 0.9600
C103 H10Q 0.9600
C103 H10R 0.9600
C98 H98A 0.9600
C98 H98B 0.9600
C98 H98C 0.9600
C111 H111 0.9300
C110 H11A 0.9600
C110 H11B 0.9600
C110 H11C 0.9600
C109 H10S 0.9600
C109 H10T 0.9600
C109 H10U 0.9600
O11 H11D 0.8504
O11 H11E 0.8504

loop_
_geom_hbond_atom_site_label_D
_geom_hbond_atom_site_label_H
_geom_hbond_atom_site_label_A
_geom_hbond_distance_DH
_geom_hbond_distance_HA
_geom_hbond_distance_DA
_geom_hbond_angle_DHA
_geom_hbond_site_symmetry_A
_geom_hbond_publ_flag
N12 H12 O15 0.86 1.95 2.780(7) 162.6 . yes
N5 H5 O12 0.86 1.93 2.787(8) 174.5 . yes
O11 H11D O6 0.85 2.00 2.806(7) 157.0 2_666 yes

loop_
_geom_torsion_atom_site_label_1
_geom_torsion_atom_site_label_2
_geom_torsion_atom_site_label_3
_geom_torsion_atom_site_label_4
_geom_torsion
Ir1 N1 C1 C2 175.8(4)
Ir1 N1 C5 C4 -178.9(4)
Ir1 N1 C5 C6 0.1(6)
Ir1 C23 C24 C25 -177.7(4)
Ir1 C23 C28 C29 -4.8(6)
Ir1 C23 C28 C27 177.2(4)
Ir1 N2 C6 C5 4.2(6)
Ir1 N2 C6 C7 -176.3(4)
Ir1 N2 C10 C9 175.5(4)
Ir1 N6 C29 C28 4.1(6)
Ir1 N6 C29 C30 -175.8(4)
Ir1 N6 C33 C32 174.8(4)
Ir1 N7 C42 C41 3.5(5)
Ir1 N7 C42 C43 -173.9(4)
Ir1 N7 C46 C45 172.3(4)
Ir1 C36 C37 C38 -176.5(5)
Ir2 N8 C53 C54 -1.7(5)
Ir2 N8 C53 C52 177.4(4)
Ir2 N8 C49 C50 -174.6(4)
Ir2 N13 C81 C80 178.3(4)
Ir2 N13 C77 C76 1.9(6)
Ir2 N13 C77 C78 -177.0(4)
Ir2 N9 C54 C53 -1.9(5)
Ir2 N9 C54 C55 -179.9(4)
Ir2 N9 C58 C57 179.0(4)
Ir2 N14 C88 C89 -4.6(6)
Ir2 N14 C88 C87 176.5(4)
Ir2 N14 C84 C85 -175.3(5)
Ir2 C71 C76 C77 -4.8(6)
Ir2 C71 C76 C75 174.3(5)
Ir2 C71 C72 C73 -172.9(5)
Ir2 C90 C89 C88 1.7(6)
Ir2 C90 C89 C94 179.5(4)
Ir2 C90 C91 C92 -177.7(5)
O6 C70 C62 C61 -3.9(8)
O6 C70 C62 C63 177.7(5)
N8 C53 C54 N9 2.4(7)
N8 C53 C54 C55 -179.6(5)
N8 C53 C52 C60 178.7(4)
N8 C53 C52 C51 -2.6(7)
N8 C49 C50 C51 -1.6(8)
N1 C1 C2 C3 2.9(8)
N1 C5 C6 N2 -2.8(7)
N1 C5 C6 C7 177.7(5)
N4 C13 C14 C15 176.8(5)
N4 C13 C14 C18 -3.6(8)
N4 C11 C12 N3 -1.0(6)
N4 C11 C12 C7 177.0(5)
N11 C60 C52 C53 179.7(5)
N11 C60 C52 C51 1.0(9)
C23 C24 C25 C26 -0.5(9)
C23 C28 C27 C26 1.3(8)
C23 C28 C27 C35 -178.9(5)
N3 C13 C14 C15 -4.7(8)
N3 C13 C14 C18 174.9(5)
N2 C6 C7 C12 -177.7(5)
N2 C6 C7 C8 0.5(8)
N2 C10 C9 C8 0.2(9)
N6 C29 C28 C23 0.5(7)
N6 C29 C28 C27 178.5(5)
N6 C29 C30 C31 -0.1(8)
N6 C29 C30 C34 -179.9(5)
N6 C33 C32 C31 0.3(9)
N13 C81 C80 C79 -0.5(9)
N13 C77 C76 C71 1.9(7)
N13 C77 C76 C75 -177.3(5)
N13 C77 C78 C79 -2.0(9)
N13 C77 C78 C82 177.3(5)
N12 C70 C62 C61 175.9(4)
N12 C70 C62 C63 -2.6(7)
N12 C69 C68 C67 179.7(6)
N7 C42 C43 C44 0.5(7)
N7 C42 C43 C47 -178.6(5)
N7 C46 C45 C44 1.0(8)
N10 C59 C60 N11 -0.2(6)
N10 C59 C60 C52 178.3(4)
N10 C59 C55 C54 -179.0(5)
N10 C59 C55 C56 -1.7(9)
N9 C54 C55 C59 178.3(4)
N9 C54 C55 C56 0.9(8)
N9 C58 C57 C56 0.8(9)
C24 C23 C28 C29 175.0(5)
C24 C23 C28 C27 -3.0(8)
C53 N8 C49 C50 -0.1(8)
C53 C54 C55 C59 0.4(7)
C53 C54 C55 C56 -177.1(5)
C53 C52 C51 C50 0.8(7)
N5 C17 C22 C21 -179.1(5)
C13 N4 C11 C4 178.2(5)
C13 N4 C11 C12 0.4(6)
C13 N3 C12 C11 1.3(6)
C13 N3 C12 C7 -176.7(5)
C13 C14 C18 O1 -0.7(9)
C13 C14 C18 N5 -178.8(5)
C70 N12 C69 C64 2.1(8)
C70 N12 C69 C68 -177.2(5)
C70 C62 C61 N11 5.8(8)
C70 C62 C61 N10 -173.1(5)
C70 C62 C63 C64 3.0(7)
N14 C88 C87 C86 -0.1(8)
N14 C88 C87 C96 179.6(5)
N14 C84 C85 C86 -1.4(10)
C4 C5 C6 N2 176.2(5)
C4 C5 C6 C7 -3.3(8)
C4 C11 C12 N3 -179.0(5)
C4 C11 C12 C7 -1.0(8)
C4 C3 C2 C1 -1.0(8)
C1 N1 C5 C4 -0.9(7)
C1 N1 C5 C6 178.1(5)
C5 N1 C1 C2 -1.9(7)
C5 C4 C11 N4 -177.9(5)
C5 C4 C11 C12 -0.4(7)
C5 C4 C3 C2 -1.6(7)
C5 C6 C7 C12 1.8(8)
C5 C6 C7 C8 179.9(5)
C41 C42 C43 C44 -176.8(5)
C41 C42 C43 C47 4.1(7)
C41 C36 C37 C38 -0.4(9)
C41 C40 C39 C38 -1.3(8)
C29 N6 C33 C32 -0.5(8)
C29 C28 C27 C26 -176.6(5)
C29 C28 C27 C35 3.2(8)
C29 C30 C34 C35 -0.7(9)
C11 N4 C13 N3 0.4(6)
C11 N4 C13 C14 179.0(5)
C11 C4 C5 N1 -178.6(5)
C11 C4 C5 C6 2.5(7)
C11 C4 C3 C2 179.7(5)
C59 N10 C61 N11 0.4(6)
C59 N10 C61 C62 179.4(5)
C59 C60 C52 C53 1.7(7)
C59 C60 C52 C51 -176.9(5)
C59 C55 C56 C57 -177.7(5)
C6 N2 C10 C9 -0.9(8)
C6 C7 C12 N3 178.1(5)
C6 C7 C12 C11 0.3(8)
C6 C7 C8 C9 -1.2(8)
C33 N6 C29 C28 -179.6(5)
C33 N6 C29 C30 0.4(8)
C71 C76 C75 C83 -179.9(6)
C71 C76 C75 C74 -0.5(9)
C71 C72 C73 C74 0.2(11)
C42 N7 C46 C45 -1.9(8)
C42 C41 C36 Ir1 0.5(6)
C42 C41 C36 C37 -176.3(5)
C42 C41 C40 C48 0.2(7)
C42 C41 C40 C39 177.1(5)
C42 C43 C44 C45 -1.4(7)
C42 C43 C47 C48 -2.0(8)
C48 C40 C39 C38 175.4(6)
C28 C23 C24 C25 2.6(8)
C28 C29 C30 C31 180.0(5)
C28 C29 C30 C34 0.1(8)
C28 C27 C35 C34 -3.7(9)
C60 N11 C61 N10 -0.5(6)
C60 N11 C61 C62 -179.5(5)
C60 C59 C55 C54 -1.1(7)
C60 C59 C55 C56 176.2(5)
C60 C52 C51 C50 179.4(5)
C54 N9 C58 C57 -0.4(8)
C54 C53 C52 C60 -2.3(7)
C54 C53 C52 C51 176.4(5)
C54 C55 C56 C57 -0.5(8)
C81 N13 C77 C76 -178.3(5)
C81 N13 C77 C78 2.8(8)
C81 C80 C79 C78 1.2(9)
C52 C53 C54 N9 -176.7(4)
C52 C53 C54 C55 1.4(8)
C52 C51 C50 C49 1.2(8)
C64 C69 C68 C67 0.3(9)
C64 C65 C66 C67 -1.6(9)
C90 C89 C88 N14 2.0(7)
C90 C89 C88 C87 -179.1(5)
C90 C89 C94 C95 177.7(5)
C90 C89 C94 C93 -1.5(9)
C90 C91 C92 C93 -0.9(10)
C15 C16 C17 N5 0.8(8)
C15 C16 C17 C22 -178.8(5)
C15 C16 C19 C20 178.7(6)
C15 C14 C18 O1 178.9(6)
C15 C14 C18 N5 0.8(8)
C36 C41 C42 N7 -2.7(7)
C36 C41 C42 C43 174.7(5)
C36 C41 C40 C48 -177.5(5)
C36 C41 C40 C39 -0.6(8)
C36 C37 C38 C39 -1.4(10)
C21 C20 C19 C16 -0.4(9)
C89 C90 C91 C92 -0.7(9)
C89 C88 C87 C86 -178.9(5)
C89 C88 C87 C96 0.8(8)
C61 N11 C60 C59 0.4(5)
C61 N11 C60 C52 -177.8(5)
C61 N10 C59 C60 -0.1(6)
C61 N10 C59 C55 178.0(5)
C61 C62 C63 C64 -175.4(5)
C46 N7 C42 C41 178.6(5)
C46 N7 C42 C43 1.2(7)
C46 C45 C44 C43 0.7(8)
C77 N13 C81 C80 -1.4(8)
C77 C76 C75 C83 -0.8(9)
C77 C76 C75 C74 178.6(6)
C77 C78 C79 C80 0.0(9)
C77 C78 C82 C83 0.8(10)
C88 N14 C84 C85 1.5(9)
C88 C89 C94 C95 -4.6(8)
C88 C89 C94 C93 176.2(5)
C88 C87 C86 C85 0.3(9)
C88 C87 C96 C95 -3.0(9)
C63 C62 C61 N11 -175.8(5)
C63 C62 C61 N10 5.3(7)
C63 C64 C69 N12 -1.7(7)
C63 C64 C69 C68 177.7(5)
C63 C64 C65 C66 -176.9(5)
C7 C8 C9 C10 0.8(9)
C26 C27 C35 C34 176.1(6)
C16 C15 C14 C13 176.8(5)
C16 C15 C14 C18 -2.8(9)
C16 C17 C22 C21 0.5(9)
C12 N3 C13 N4 -1.0(6)
C12 N3 C13 C14 -179.7(5)
C12 C7 C8 C9 176.8(5)
C40 C41 C42 N7 179.4(4)
C40 C41 C42 C43 -3.2(7)
C40 C41 C36 Ir1 178.2(4)
C40 C41 C36 C37 1.4(8)
C40 C48 C47 C43 -0.8(9)
C40 C39 C38 C37 2.3(10)
C44 C43 C47 C48 178.9(5)
C31 C30 C34 C35 179.5(6)
C49 N8 C53 C54 -176.8(5)
C49 N8 C53 C52 2.3(7)
C58 N9 C54 C53 177.6(5)
C58 N9 C54 C55 -0.4(7)
C58 C57 C56 C55 -0.3(9)
C55 C59 C60 N11 -178.4(4)
C55 C59 C60 C52 0.0(8)
C76 C71 C72 C73 0.0(9)
C76 C77 C78 C79 179.0(5)
C76 C77 C78 C82 -1.6(9)
C76 C75 C83 C82 0.0(11)
C76 C75 C74 C73 0.7(10)
C69 N12 C70 O6 179.7(5)
C69 N12 C70 C62 0.0(8)
C69 C64 C63 C62 -0.9(7)
C69 C64 C65 C66 0.5(8)
C69 C68 C67 C66 -1.4(11)
C91 C90 C89 C88 -175.8(5)
C91 C90 C89 C94 2.0(8)
C20 C21 C22 C17 -0.1(9)
C17 N5 C18 O1 -176.1(5)
C17 N5 C18 C14 2.1(8)
C17 C16 C19 C20 0.7(8)
C14 C15 C16 C17 2.0(8)
C14 C15 C16 C19 -176.0(5)
C3 C4 C5 N1 2.7(7)
C3 C4 C5 C6 -176.3(5)
C3 C4 C11 N4 0.8(9)
C3 C4 C11 C12 178.2(5)
C10 N2 C6 C5 -178.9(5)
C10 N2 C6 C7 0.6(7)
C47 C48 C40 C41 1.8(8)
C47 C48 C40 C39 -174.9(6)
C47 C43 C44 C45 177.7(5)
C72 C71 C76 C77 -178.9(5)
C72 C71 C76 C75 0.2(8)
C72 C73 C74 C75 -0.5(11)
C84 N14 C88 C89 178.1(5)
C84 N14 C88 C87 -0.8(8)
C22 C21 C20 C19 0.1(10)
C25 C26 C27 C28 0.9(9)
C25 C26 C27 C35 -178.9(6)
C94 C89 C88 N14 -175.9(5)
C94 C89 C88 C87 3.0(8)
C94 C95 C96 C87 1.3(10)
C94 C93 C92 C91 1.4(10)
C8 C7 C12 N3 0.0(9)
C8 C7 C12 C11 -177.7(5)
C27 C26 C25 C24 -1.3(9)
C27 C35 C34 C30 2.5(10)
C18 N5 C17 C16 -2.9(8)
C18 N5 C17 C22 176.7(5)
C30 C29 C28 C23 -179.5(5)
C30 C29 C28 C27 -1.5(8)
C30 C31 C32 C33 0.0(10)
C65 C64 C63 C62 176.6(5)
C65 C64 C69 N12 -179.3(5)
C65 C64 C69 C68 0.1(8)
C65 C66 C67 C68 2.0(11)
C87 C86 C85 C84 0.4(10)
C32 C31 C30 C29 -0.2(8)
C32 C31 C30 C34 179.7(6)
C19 C16 C17 N5 178.8(5)
C19 C16 C17 C22 -0.8(8)
C86 C87 C96 C95 176.7(6)
C78 C77 C76 C71 -179.1(5)
C78 C77 C76 C75 1.7(9)
C78 C82 C83 C75 0.0(12)
C96 C95 C94 C89 2.6(9)
C96 C95 C94 C93 -178.3(6)
C96 C87 C86 C85 -179.4(6)
C92 C93 C94 C89 -0.2(9)
C92 C93 C94 C95 -179.3(6)
C79 C78 C82 C83 -180.0(7)
C82 C78 C79 C80 -179.2(6)
C83 C75 C74 C73 -180.0(7)
C74 C75 C83 C82 -179.3(7)
C101 N16 C102 O14 -176.7(6)
C104 N17 C105 O15 179.8(8)
C107 N18 C106 O13 0.5(14)
C100 N16 C102 O14 -5.1(11)
C108 N18 C106 O13 177.5(10)
C97 N15 C99 O16 9.8(14)
C103 N17 C105 O15 -0.7(13)
C98 N15 C99 O16 -170.2(10)
C110 N19 C111 O12 -177.0(13)
C109 N19 C111 O12 -8.4(15)

loop_
_smtbx_masks_void_nr
_smtbx_masks_void_average_x
_smtbx_masks_void_average_y
_smtbx_masks_void_average_z
_smtbx_masks_void_volume
_smtbx_masks_void_count_electrons
_smtbx_masks_void_content
1 0.000 0.500 0.000 292.0 72.6 'two dimethylformamide'
2 0.369 0.633 0.811 22.6 6.3 Water
3 0.631 0.367 0.189 22.6 5.7 water
